data_7720232
loop_
_publ_author_name
'Rubtsova, Irina K.'
'Yambulatov, Dmitriy S.'
'Shmelev, Maxim A.'
'Voronina, Julia K.'
'Goloveshkin, Alexander S.'
'Babeshkin, Konstantin A.'
'Efimov, Nikolay N.'
'Matiukhina, Anna K.'
'Nikolaevskii, Stanislav A.'
'Kiskin, Mikhail A.'
'Eremenko, Igor L.'

_publ_section_title
;
 The influence of the coordination environment of cobalt(II) ions on the
 magnetic properties of heterometallic complexes with a
 {Co<sub>2</sub>Li<sub>2</sub>} metal core.
;
_journal_issue 7
_journal_name_full 'Dalton transactions (Cambridge, England : 2003)'
_journal_page_first 2883
_journal_page_last 2892
_journal_paper_doi 10.1039/d5dt02560e
_journal_volume 55
_journal_year 2026
_chemical_formula_moiety 'C66 H38 Co2 Li2 N8 O12, 2(C2 H3 N)'
_chemical_formula_sum 'C70 H44 Co2 Li2 N10 O12'
_chemical_formula_weight 1348.89
_space_group_crystal_system monoclinic
_space_group_IT_number 14
_space_group_name_Hall '-P 2ybc'
_space_group_name_H-M_alt 'P 1 21/c 1'
_atom_sites_solution_hydrogens geom
_audit_creation_date 2024-03-13
_audit_creation_method
;
Olex2 1.3
(compiled 2020.11.12 svn.r5f609507 for OlexSys, GUI svn.r6408)
;
_audit_update_record
;
2024-03-15 deposited with the CCDC.	2026-01-13 downloaded from the CCDC.
;
_cell_angle_alpha 90
_cell_angle_beta 92.63(2)
_cell_angle_gamma 90
_cell_formula_units_Z 2
_cell_length_a 10.452(10)
_cell_length_b 14.441(15)
_cell_length_c 21.420(13)
_cell_measurement_reflns_used 3263
_cell_measurement_temperature 100.0
_cell_measurement_theta_max 21.76
_cell_measurement_theta_min 2.36
_cell_volume 3230(5)
_computing_cell_refinement 'SAINT V8.35A (?, 2016)'
_computing_data_reduction 'SAINT V8.35A (?, 2016)'
_computing_molecular_graphics 'Olex2 1.3 (Dolomanov et al., 2009)'
_computing_publication_material 'Olex2 1.3 (Dolomanov et al., 2009)'
_computing_structure_refinement 'SHELXL 2018/3 (Sheldrick, 2015)'
_diffrn_ambient_temperature 100.0
_diffrn_measured_fraction_theta_full 0.992
_diffrn_measured_fraction_theta_max 0.992
_diffrn_measurement_device_type 'Bruker APEX-II CCD'
_diffrn_measurement_method '\f and \w scans'
_diffrn_radiation_type MoK\a
_diffrn_radiation_wavelength 0.71073
_diffrn_reflns_av_unetI/netI 0.1198
_diffrn_reflns_Laue_measured_fraction_full 0.992
_diffrn_reflns_Laue_measured_fraction_max 0.992
_diffrn_reflns_limit_h_max 12
_diffrn_reflns_limit_h_min -12
_diffrn_reflns_limit_k_max 17
_diffrn_reflns_limit_k_min 0
_diffrn_reflns_limit_l_max 25
_diffrn_reflns_limit_l_min 0
_diffrn_reflns_number 5650
_diffrn_reflns_point_group_measured_fraction_full 0.992
_diffrn_reflns_point_group_measured_fraction_max 0.992
_diffrn_reflns_theta_full 24.999
_diffrn_reflns_theta_max 24.999
_diffrn_reflns_theta_min 1.950
_exptl_absorpt_coefficient_mu 0.585
_exptl_absorpt_correction_T_max 0.3812
_exptl_absorpt_correction_T_min 0.2628
_exptl_absorpt_correction_type none
_exptl_absorpt_process_details
;
SADABS-2014/5 (Bruker,2014/5) was used for absorption correction.
wR2(int) was 0.1187 before and 0.0872 after correction.
The Ratio of minimum to maximum transmission is 0.6894.
The \l/2 correction factor is 0.00150.
;
_exptl_crystal_colour violet
_exptl_crystal_colour_primary violet
_exptl_crystal_density_diffrn 1.387
_exptl_crystal_description plate
_exptl_crystal_F_000 1380
_exptl_crystal_size_max 0.11
_exptl_crystal_size_mid 0.1
_exptl_crystal_size_min 0.01
_refine_diff_density_max 1.210
_refine_diff_density_min -0.910
_refine_diff_density_rms 0.155
_refine_ls_extinction_coef 0.029(4)
_refine_ls_extinction_expression Fc^*^=kFc[1+0.001xFc^2^\l^3^/sin(2\q)]^-1/4^
_refine_ls_extinction_method 'SHELXL-2018/3 (Sheldrick 2018)'
_refine_ls_goodness_of_fit_ref 1.086
_refine_ls_hydrogen_treatment constr
_refine_ls_matrix_type full
_refine_ls_number_parameters 436
_refine_ls_number_reflns 5650
_refine_ls_number_restraints 0
_refine_ls_restrained_S_all 1.086
_refine_ls_R_factor_all 0.1468
_refine_ls_R_factor_gt 0.1134
_refine_ls_shift/su_max 0.000
_refine_ls_shift/su_mean 0.000
_refine_ls_structure_factor_coef Fsqd
_refine_ls_weighting_details 'w=1/[\s^2^(Fo^2^)+(0.1142P)^2^+21.0150P] where P=(Fo^2^+2Fc^2^)/3'
_refine_ls_weighting_scheme calc
_refine_ls_wR_factor_gt 0.2914
_refine_ls_wR_factor_ref 0.3092
_reflns_Friedel_coverage 0.000
_reflns_number_gt 3979
_reflns_number_total 5650
_reflns_threshold_expression 'I > 2\s(I)'
_cod_data_source_file d5dt02560e2.cif
_cod_data_source_block 1_a
_cod_database_code 7720232
_shelx_shelxl_version_number 2018/3
_shelx_space_group_comment
;
The symmetry employed for this shelxl refinement is uniquely defined
by the following loop, which should always be used as a source of
symmetry information in preference to the above space-group names.
They are only intended as comments.
;
_shelx_estimated_absorpt_t_max 0.994
_shelx_estimated_absorpt_t_min 0.938
_olex2_refinement_description
;
1. Twinned data refinement
 Scales: 0.619(5)
 0.381(5)
2. Fixed Uiso
 At 1.2 times of:
  All C(H) groups
 At 1.5 times of:
  All C(H,H,H) groups
3.a Aromatic/amide H refined with riding coordinates:
 C3(H3), C4(H4), C6(H6), C7(H7), C11(H11), C12(H12), C14(H14), C15(H15),
 C19(H19), C20(H20), C22(H22), C23(H23), C25(H25), C26(H26), C27(H27), C29(H29),
  C30(H30), C31(H31), C32(H32)
3.b Idealised Me refined as rotating group:
 C1S(H1SA,H1SB,H1SC)
;
_olex2_submission_special_instructions 'No special instructions were received'

loop_
_space_group_symop_operation_xyz
'x, y, z'
'-x, y+1/2, -z+1/2'
'-x, -y, -z'
'x, -y-1/2, z-1/2'

loop_
_atom_site_label
_atom_site_type_symbol
_atom_site_fract_x
_atom_site_fract_y
_atom_site_fract_z
_atom_site_U_iso_or_equiv
_atom_site_adp_type
_atom_site_occupancy
_atom_site_site_symmetry_order
_atom_site_calc_flag
_atom_site_refinement_flags_posn
_atom_site_refinement_flags_adp
_atom_site_refinement_flags_occupancy
_atom_site_disorder_assembly
_atom_site_disorder_group
Co1 Co 0.82207(12) 0.86705(9) 0.45696(6) 0.0302(4) Uani 1 1 d . . . . .
O1 O 0.6948(8) 0.9096(5) 0.5729(3) 0.0435(18) Uani 1 1 d . . . . .
O2 O 0.8928(8) 0.8876(4) 0.5421(3) 0.0427(18) Uani 1 1 d . . . . .
O3 O 0.5447(7) 0.8113(4) 0.4724(3) 0.0379(16) Uani 1 1 d . . . . .
O4 O 0.7305(6) 0.7505(4) 0.4451(3) 0.0369(16) Uani 1 1 d . . . . .
O5 O 0.4033(6) 0.9765(4) 0.5393(3) 0.0348(15) Uani 1 1 d . . . . .
O6 O 0.2462(6) 1.0321(4) 0.5962(3) 0.0343(15) Uani 1 1 d . . . . .
N1 N 0.9914(7) 0.8526(5) 0.4120(3) 0.0292(17) Uani 1 1 d . . . . .
N2 N 1.0310(11) 0.9456(8) 0.8877(5) 0.065(3) Uani 1 1 d . . . . .
N3 N 0.2998(9) 0.3351(7) 0.3930(4) 0.050(2) Uani 1 1 d . . . . .
N4 N 0.5507(8) 0.6849(6) 0.8197(4) 0.043(2) Uani 1 1 d . . . . .
C1 C 0.8104(12) 0.9018(6) 0.5831(5) 0.039(2) Uani 1 1 d . . . . .
C2 C 0.8614(10) 0.9103(6) 0.6507(4) 0.033(2) Uani 1 1 d . . . . .
C3 C 0.7757(10) 0.9121(7) 0.6969(4) 0.038(2) Uani 1 1 d . . . . .
H3 H 0.686594 0.907343 0.686548 0.045 Uiso 1 1 calc R U . . .
C4 C 0.8183(10) 0.9208(7) 0.7588(5) 0.042(2) Uani 1 1 d . . . . .
H4 H 0.758938 0.921388 0.791101 0.050 Uiso 1 1 calc R U . . .
C5 C 0.9466(10) 0.9286(7) 0.7728(5) 0.039(2) Uani 1 1 d . . . . .
C6 C 1.0344(10) 0.9266(7) 0.7259(5) 0.040(2) Uani 1 1 d . . . . .
H6 H 1.123555 0.930766 0.736310 0.048 Uiso 1 1 calc R U . . .
C7 C 0.9923(10) 0.9185(7) 0.6650(5) 0.040(2) Uani 1 1 d . . . . .
H7 H 1.051471 0.918469 0.632700 0.048 Uiso 1 1 calc R U . . .
C8 C 0.9918(12) 0.9387(8) 0.8382(5) 0.049(3) Uani 1 1 d . . . . .
C9 C 0.6103(9) 0.7469(6) 0.4537(4) 0.031(2) Uani 1 1 d . . . . .
C10 C 0.5469(9) 0.6560(6) 0.4395(4) 0.031(2) Uani 1 1 d . . . . .
C11 C 0.6164(10) 0.5776(7) 0.4242(4) 0.034(2) Uani 1 1 d . . . . .
H11 H 0.706748 0.581423 0.421463 0.041 Uiso 1 1 calc R U . . .
C12 C 0.5542(10) 0.4942(7) 0.4131(4) 0.039(2) Uani 1 1 d . . . . .
H12 H 0.601271 0.440085 0.403737 0.047 Uiso 1 1 calc R U . . .
C13 C 0.4205(9) 0.4910(7) 0.4160(4) 0.035(2) Uani 1 1 d . . . . .
C14 C 0.3515(9) 0.5669(7) 0.4313(4) 0.035(2) Uani 1 1 d . . . . .
H14 H 0.261232 0.562891 0.434390 0.041 Uiso 1 1 calc R U . . .
C15 C 0.4145(9) 0.6501(6) 0.4425(4) 0.034(2) Uani 1 1 d . . . . .
H15 H 0.366704 0.703702 0.452354 0.040 Uiso 1 1 calc R U . . .
C16 C 0.3553(10) 0.4042(7) 0.4028(5) 0.038(2) Uani 1 1 d . . . . .
C17 C 0.3405(9) 0.9809(6) 0.5887(4) 0.031(2) Uani 1 1 d . . . . .
C18 C 0.3797(9) 0.9166(6) 0.6406(4) 0.030(2) Uani 1 1 d . . . . .
C19 C 0.4198(10) 0.8273(6) 0.6262(4) 0.036(2) Uani 1 1 d . . . . .
H19 H 0.421564 0.806936 0.584095 0.043 Uiso 1 1 calc R U . . .
C20 C 0.4571(10) 0.7694(7) 0.6752(4) 0.038(2) Uani 1 1 d . . . . .
H20 H 0.480429 0.707186 0.666777 0.046 Uiso 1 1 calc R U . . .
C21 C 0.4608(9) 0.8006(6) 0.7364(4) 0.032(2) Uani 1 1 d . . . . .
C22 C 0.4238(10) 0.8900(6) 0.7507(4) 0.033(2) Uani 1 1 d . . . . .
H22 H 0.427980 0.911244 0.792746 0.040 Uiso 1 1 calc R U . . .
C23 C 0.3802(10) 0.9484(7) 0.7020(4) 0.035(2) Uani 1 1 d . . . . .
H23 H 0.351116 1.009133 0.710842 0.042 Uiso 1 1 calc R U . . .
C24 C 0.5124(10) 0.7364(7) 0.7847(4) 0.036(2) Uani 1 1 d . . . . .
C25 C 1.1007(9) 0.8642(6) 0.4445(5) 0.036(2) Uani 1 1 d . . . . .
H25 H 1.098114 0.871839 0.488465 0.044 Uiso 1 1 calc R U . . .
C26 C 1.2203(10) 0.8659(7) 0.4175(6) 0.046(3) Uani 1 1 d . . . . .
H26 H 1.296532 0.875332 0.442586 0.056 Uiso 1 1 calc R U . . .
C27 C 1.2252(11) 0.8540(7) 0.3558(7) 0.052(3) Uani 1 1 d . . . . .
H27 H 1.305499 0.855531 0.336831 0.063 Uiso 1 1 calc R U . . .
C28 C 1.1139(11) 0.8395(7) 0.3192(6) 0.048(3) Uani 1 1 d . . . . .
C29 C 1.1091(15) 0.8271(7) 0.2520(6) 0.060(4) Uani 1 1 d . . . . .
H29 H 1.186272 0.827100 0.230232 0.072 Uiso 1 1 calc R U . . .
C30 C 0.9950(16) 0.8155(8) 0.2198(6) 0.063(4) Uani 1 1 d . . . . .
H30 H 0.993867 0.808073 0.175666 0.076 Uiso 1 1 calc R U . . .
C31 C 0.8822(14) 0.8143(7) 0.2494(5) 0.053(3) Uani 1 1 d . . . . .
H31 H 0.804377 0.806465 0.225276 0.064 Uiso 1 1 calc R U . . .
C32 C 0.8776(10) 0.8242(6) 0.3136(4) 0.033(2) Uani 1 1 d . . . . .
H32 H 0.798171 0.821793 0.333366 0.040 Uiso 1 1 calc R U . . .
C33 C 0.9955(10) 0.8383(6) 0.3496(4) 0.031(2) Uani 1 1 d . . . . .
Li1 Li 0.5619(14) 0.9215(11) 0.5168(7) 0.032(3) Uani 1 1 d . . . . .
N1S N 1.2049(12) 0.6630(9) 0.5740(6) 0.079(4) Uani 1 1 d . . . . .
C1S C 0.9733(11) 0.6510(8) 0.5288(5) 0.052(3) Uani 1 1 d . . . . .
H1SA H 0.920405 0.696876 0.549394 0.078 Uiso 1 1 calc R U . . .
H1SB H 0.940029 0.588782 0.536441 0.078 Uiso 1 1 calc R U . . .
H1SC H 0.970787 0.663056 0.483749 0.078 Uiso 1 1 calc R U . . .
C2S C 1.1015(12) 0.6573(8) 0.5532(6) 0.051(3) Uani 1 1 d . . . . .

loop_
_atom_site_aniso_label
_atom_site_aniso_U_11
_atom_site_aniso_U_22
_atom_site_aniso_U_33
_atom_site_aniso_U_23
_atom_site_aniso_U_13
_atom_site_aniso_U_12
Co1 0.0321(7) 0.0295(7) 0.0291(7) 0.0030(5) 0.0034(5) 0.0037(6)
O1 0.051(5) 0.037(4) 0.041(4) 0.002(3) -0.010(3) -0.004(4)
O2 0.066(5) 0.030(4) 0.032(4) 0.003(3) 0.003(3) 0.001(3)
O3 0.043(4) 0.036(4) 0.035(4) -0.001(3) -0.001(3) 0.004(3)
O4 0.031(4) 0.034(4) 0.046(4) 0.011(3) 0.001(3) 0.002(3)
O5 0.039(4) 0.033(3) 0.032(4) 0.008(3) 0.008(3) 0.007(3)
O6 0.032(4) 0.037(4) 0.034(4) 0.005(3) 0.011(3) 0.011(3)
N1 0.027(4) 0.030(4) 0.030(4) 0.001(3) -0.001(3) 0.006(3)
N2 0.065(7) 0.081(8) 0.046(6) -0.006(5) -0.020(5) 0.005(6)
N3 0.054(6) 0.047(5) 0.047(5) -0.011(4) 0.000(4) 0.001(5)
N4 0.038(5) 0.052(5) 0.039(5) 0.004(4) -0.003(4) -0.002(4)
C1 0.065(8) 0.018(4) 0.033(5) 0.003(4) 0.000(5) -0.003(5)
C2 0.047(6) 0.021(4) 0.030(5) 0.006(4) -0.001(4) 0.004(4)
C3 0.039(6) 0.037(5) 0.036(5) 0.004(4) -0.004(4) 0.002(5)
C4 0.040(6) 0.047(6) 0.038(6) -0.004(5) -0.002(5) -0.004(5)
C5 0.045(6) 0.031(5) 0.040(6) -0.005(4) -0.014(5) 0.002(5)
C6 0.041(6) 0.036(5) 0.042(6) 0.006(4) -0.015(5) -0.001(5)
C7 0.044(6) 0.035(5) 0.041(6) 0.005(4) 0.001(5) 0.004(5)
C8 0.059(7) 0.044(6) 0.041(6) 0.002(5) -0.014(5) -0.011(6)
C9 0.040(6) 0.027(5) 0.027(5) 0.006(4) 0.002(4) -0.002(4)
C10 0.040(5) 0.026(5) 0.027(5) 0.008(4) -0.002(4) -0.003(4)
C11 0.034(5) 0.038(5) 0.032(5) 0.001(4) 0.004(4) 0.000(4)
C12 0.048(6) 0.035(5) 0.035(5) -0.003(4) 0.006(5) 0.005(5)
C13 0.037(6) 0.040(5) 0.027(5) 0.000(4) 0.007(4) -0.004(4)
C14 0.030(5) 0.039(5) 0.036(5) 0.001(4) 0.008(4) -0.002(4)
C15 0.031(5) 0.028(5) 0.042(5) 0.000(4) 0.002(4) 0.002(4)
C16 0.041(6) 0.036(5) 0.036(5) -0.002(4) -0.003(4) -0.003(5)
C17 0.027(5) 0.033(5) 0.034(5) 0.009(4) 0.005(4) 0.001(4)
C18 0.033(5) 0.033(5) 0.026(5) 0.005(4) 0.007(4) 0.003(4)
C19 0.056(7) 0.025(4) 0.028(5) -0.001(4) 0.008(4) 0.002(4)
C20 0.052(6) 0.026(5) 0.036(5) 0.002(4) 0.002(5) 0.001(4)
C21 0.031(5) 0.034(5) 0.030(5) 0.006(4) 0.008(4) -0.002(4)
C22 0.049(6) 0.030(5) 0.021(4) 0.004(3) 0.005(4) -0.001(4)
C23 0.042(6) 0.033(5) 0.029(5) 0.005(4) 0.004(4) -0.002(4)
C24 0.038(6) 0.039(5) 0.031(5) 0.007(4) 0.004(4) 0.004(5)
C25 0.034(5) 0.020(4) 0.054(6) 0.006(4) -0.008(4) 0.001(4)
C26 0.037(6) 0.034(5) 0.067(8) 0.001(5) -0.006(5) 0.001(5)
C27 0.035(6) 0.027(5) 0.097(10) 0.002(6) 0.021(6) 0.003(5)
C28 0.045(7) 0.022(5) 0.079(8) -0.004(5) 0.018(6) 0.006(4)
C29 0.100(11) 0.029(5) 0.055(7) -0.003(5) 0.054(8) 0.005(6)
C30 0.106(12) 0.034(6) 0.051(7) -0.008(5) 0.019(8) -0.001(7)
C31 0.094(10) 0.035(6) 0.030(6) 0.000(4) 0.004(6) -0.001(6)
C32 0.054(6) 0.027(4) 0.019(4) -0.001(3) -0.003(4) -0.001(4)
C33 0.041(5) 0.015(4) 0.037(5) 0.004(3) 0.011(4) 0.005(4)
Li1 0.023(8) 0.037(8) 0.035(8) 0.008(7) 0.012(6) 0.007(7)
N1S 0.059(8) 0.076(8) 0.101(10) -0.026(7) 0.004(7) 0.009(6)
C1S 0.052(7) 0.054(7) 0.049(6) 0.011(5) -0.004(5) 0.008(6)
C2S 0.053(7) 0.046(7) 0.057(7) -0.006(5) 0.018(6) 0.015(6)

loop_
_atom_type_symbol
_atom_type_description
_atom_type_scat_dispersion_real
_atom_type_scat_dispersion_imag
_atom_type_scat_source
C C 0.0033 0.0016 'International Tables Vol C Tables 4.2.6.8 and 6.1.1.4'
H H 0.0000 0.0000 'International Tables Vol C Tables 4.2.6.8 and 6.1.1.4'
Co Co 0.3494 0.9721 'International Tables Vol C Tables 4.2.6.8 and 6.1.1.4'
Li Li -0.0003 0.0001 'International Tables Vol C Tables 4.2.6.8 and 6.1.1.4'
N N 0.0061 0.0033 'International Tables Vol C Tables 4.2.6.8 and 6.1.1.4'
O O 0.0106 0.0060 'International Tables Vol C Tables 4.2.6.8 and 6.1.1.4'

loop_
_geom_angle_atom_site_label_1
_geom_angle_atom_site_label_2
_geom_angle_atom_site_label_3
_geom_angle
_geom_angle_site_symmetry_1
_geom_angle_site_symmetry_3
_geom_angle_publ_flag
O2 Co1 O6 122.7(3) . 3_676 ?
O2 Co1 N1 98.9(3) . . ?
O2 Co1 Li1 83.1(4) . . ?
O4 Co1 O2 114.5(3) . . ?
O4 Co1 O6 113.7(3) . 3_676 ?
O4 Co1 N1 106.2(3) . . ?
O4 Co1 Li1 80.9(4) . . ?
O6 Co1 N1 95.8(3) 3_676 . ?
O6 Co1 Li1 75.8(3) 3_676 . ?
N1 Co1 Li1 170.8(3) . . ?
C1 O1 Li1 148.4(9) . . ?
C1 O2 Co1 115.3(7) . . ?
C9 O3 Li1 140.3(8) . . ?
C9 O4 Co1 119.8(6) . . ?
C17 O5 Li1 126.5(7) . 3_676 ?
C17 O5 Li1 135.5(7) . . ?
Li1 O5 Li1 88.3(7) . 3_676 ?
C17 O6 Co1 129.3(6) . 3_676 ?
C25 N1 Co1 118.8(7) . . ?
C25 N1 C33 118.2(8) . . ?
C33 N1 Co1 122.8(6) . . ?
O1 C1 O2 125.9(10) . . ?
O1 C1 C2 117.5(10) . . ?
O2 C1 C2 116.6(10) . . ?
C3 C2 C1 118.5(9) . . ?
C3 C2 C7 120.6(9) . . ?
C7 C2 C1 120.9(9) . . ?
C2 C3 H3 119.9 . . ?
C2 C3 C4 120.2(10) . . ?
C4 C3 H3 119.9 . . ?
C3 C4 H4 120.4 . . ?
C5 C4 C3 119.2(10) . . ?
C5 C4 H4 120.4 . . ?
C4 C5 C6 120.8(9) . . ?
C4 C5 C8 119.3(10) . . ?
C6 C5 C8 119.8(10) . . ?
C5 C6 H6 120.1 . . ?
C7 C6 C5 119.9(10) . . ?
C7 C6 H6 120.1 . . ?
C2 C7 H7 120.4 . . ?
C6 C7 C2 119.3(10) . . ?
C6 C7 H7 120.4 . . ?
N2 C8 C5 177.4(14) . . ?
O3 C9 O4 125.4(9) . . ?
O3 C9 C10 118.7(9) . . ?
O4 C9 C10 115.8(8) . . ?
C11 C10 C9 122.0(9) . . ?
C15 C10 C9 118.5(8) . . ?
C15 C10 C11 119.5(8) . . ?
C10 C11 H11 120.0 . . ?
C12 C11 C10 120.1(9) . . ?
C12 C11 H11 120.0 . . ?
C11 C12 H12 120.6 . . ?
C11 C12 C13 118.8(9) . . ?
C13 C12 H12 120.6 . . ?
C12 C13 C16 118.7(9) . . ?
C14 C13 C12 121.6(9) . . ?
C14 C13 C16 119.7(9) . . ?
C13 C14 H14 120.4 . . ?
C13 C14 C15 119.2(9) . . ?
C15 C14 H14 120.4 . . ?
C10 C15 H15 119.6 . . ?
C14 C15 C10 120.7(9) . . ?
C14 C15 H15 119.6 . . ?
N3 C16 C13 178.1(11) . . ?
O5 C17 C18 117.1(8) . . ?
O6 C17 O5 125.2(8) . . ?
O6 C17 C18 117.7(8) . . ?
C19 C18 C17 119.0(8) . . ?
C23 C18 C17 119.2(8) . . ?
C23 C18 C19 121.7(9) . . ?
C18 C19 H19 121.0 . . ?
C20 C19 C18 117.9(9) . . ?
C20 C19 H19 121.0 . . ?
C19 C20 H20 119.5 . . ?
C21 C20 C19 121.0(9) . . ?
C21 C20 H20 119.5 . . ?
C20 C21 C22 121.2(9) . . ?
C20 C21 C24 116.9(9) . . ?
C22 C21 C24 121.8(8) . . ?
C21 C22 H22 120.7 . . ?
C21 C22 C23 118.7(8) . . ?
C23 C22 H22 120.7 . . ?
C18 C23 C22 119.5(9) . . ?
C18 C23 H23 120.3 . . ?
C22 C23 H23 120.3 . . ?
N4 C24 C21 177.3(11) . . ?
N1 C25 H25 118.3 . . ?
N1 C25 C26 123.5(10) . . ?
C26 C25 H25 118.3 . . ?
C25 C26 H26 120.6 . . ?
C27 C26 C25 118.7(10) . . ?
C27 C26 H26 120.6 . . ?
C26 C27 H27 119.7 . . ?
C26 C27 C28 120.7(11) . . ?
C28 C27 H27 119.7 . . ?
C27 C28 C29 124.8(12) . . ?
C27 C28 C33 117.7(11) . . ?
C33 C28 C29 117.5(11) . . ?
C28 C29 H29 119.7 . . ?
C30 C29 C28 120.6(11) . . ?
C30 C29 H29 119.7 . . ?
C29 C30 H30 119.3 . . ?
C29 C30 C31 121.4(12) . . ?
C31 C30 H30 119.3 . . ?
C30 C31 H31 119.0 . . ?
C30 C31 C32 122.0(13) . . ?
C32 C31 H31 119.0 . . ?
C31 C32 H32 120.7 . . ?
C31 C32 C33 118.7(11) . . ?
C33 C32 H32 120.7 . . ?
N1 C33 C28 121.1(10) . . ?
N1 C33 C32 119.1(9) . . ?
C28 C33 C32 119.7(9) . . ?
O1 Li1 Co1 66.1(5) . . ?
O1 Li1 O3 108.2(8) . . ?
O1 Li1 O5 108.9(8) . 3_676 ?
O1 Li1 O5 121.3(9) . . ?
O1 Li1 Li1 127.2(11) . 3_676 ?
O3 Li1 Co1 69.1(5) . . ?
O3 Li1 O5 110.4(8) . 3_676 ?
O3 Li1 O5 114.7(9) . . ?
O3 Li1 Li1 123.3(10) . 3_676 ?
O5 Li1 Co1 75.5(5) 3_676 . ?
O5 Li1 Co1 167.0(7) . . ?
O5 Li1 O5 91.7(7) . 3_676 ?
O5 Li1 Li1 46.3(5) . 3_676 ?
O5 Li1 Li1 45.5(5) 3_676 3_676 ?
Li1 Li1 Co1 120.9(8) 3_676 . ?
H1SA C1S H1SB 109.5 . . ?
H1SA C1S H1SC 109.5 . . ?
H1SB C1S H1SC 109.5 . . ?
C2S C1S H1SA 109.5 . . ?
C2S C1S H1SB 109.5 . . ?
C2S C1S H1SC 109.5 . . ?
N1S C2S C1S 178.8(13) . . ?

loop_
_geom_bond_atom_site_label_1
_geom_bond_atom_site_label_2
_geom_bond_distance
_geom_bond_site_symmetry_2
_geom_bond_publ_flag
Co1 O2 1.960(7) . ?
Co1 O4 1.947(7) . ?
Co1 O6 1.963(6) 3_676 ?
Co1 N1 2.063(8) . ?
Co1 Li1 3.158(14) . ?
O1 C1 1.222(13) . ?
O1 Li1 1.803(17) . ?
O2 C1 1.274(13) . ?
O3 C9 1.234(11) . ?
O3 Li1 1.858(18) . ?
O4 C9 1.279(11) . ?
O5 C17 1.272(11) . ?
O5 Li1 1.920(16) . ?
O5 Li1 1.946(16) 3_676 ?
O6 C17 1.249(11) . ?
N1 C25 1.320(12) . ?
N1 C33 1.355(12) . ?
N2 C8 1.122(13) . ?
N3 C16 1.169(13) . ?
N4 C24 1.117(12) . ?
C1 C2 1.526(13) . ?
C2 C3 1.365(14) . ?
C2 C7 1.393(14) . ?
C3 H3 0.9500 . ?
C3 C4 1.385(14) . ?
C4 H4 0.9500 . ?
C4 C5 1.365(15) . ?
C5 C6 1.393(15) . ?
C5 C8 1.465(14) . ?
C6 H6 0.9500 . ?
C6 C7 1.361(14) . ?
C7 H7 0.9500 . ?
C9 C10 1.496(13) . ?
C10 C11 1.392(13) . ?
C10 C15 1.391(13) . ?
C11 H11 0.9500 . ?
C11 C12 1.385(14) . ?
C12 H12 0.9500 . ?
C12 C13 1.403(14) . ?
C13 C14 1.361(14) . ?
C13 C16 1.448(14) . ?
C14 H14 0.9500 . ?
C14 C15 1.386(13) . ?
C15 H15 0.9500 . ?
C17 C18 1.491(12) . ?
C18 C19 1.395(13) . ?
C18 C23 1.393(13) . ?
C19 H19 0.9500 . ?
C19 C20 1.385(13) . ?
C20 H20 0.9500 . ?
C20 C21 1.384(13) . ?
C21 C22 1.386(13) . ?
C21 C24 1.474(13) . ?
C22 H22 0.9500 . ?
C22 C23 1.401(13) . ?
C23 H23 0.9500 . ?
C25 H25 0.9500 . ?
C25 C26 1.402(15) . ?
C26 H26 0.9500 . ?
C26 C27 1.335(17) . ?
C27 H27 0.9500 . ?
C27 C28 1.389(17) . ?
C28 C29 1.449(17) . ?
C28 C33 1.426(14) . ?
C29 H29 0.9500 . ?
C29 C30 1.360(19) . ?
C30 H30 0.9500 . ?
C30 C31 1.365(18) . ?
C31 H31 0.9500 . ?
C31 C32 1.385(14) . ?
C32 H32 0.9500 . ?
C32 C33 1.438(14) . ?
Li1 Li1 2.69(3) 3_676 ?
N1S C2S 1.153(16) . ?
C1S H1SA 0.9800 . ?
C1S H1SB 0.9800 . ?
C1S H1SC 0.9800 . ?
C1S C2S 1.419(17) . ?

loop_
_geom_torsion_atom_site_label_1
_geom_torsion_atom_site_label_2
_geom_torsion_atom_site_label_3
_geom_torsion_atom_site_label_4
_geom_torsion
_geom_torsion_site_symmetry_1
_geom_torsion_site_symmetry_2
_geom_torsion_site_symmetry_3
_geom_torsion_site_symmetry_4
_geom_torsion_publ_flag
Co1 O2 C1 O1 -5.0(12) . . . . ?
Co1 O2 C1 C2 175.2(6) . . . . ?
Co1 O4 C9 O3 -3.5(12) . . . . ?
Co1 O4 C9 C10 176.2(5) . . . . ?
Co1 O6 C17 O5 -9.6(15) 3_676 . . . ?
Co1 O6 C17 C18 173.1(6) 3_676 . . . ?
Co1 N1 C25 C26 -172.9(7) . . . . ?
Co1 N1 C33 C28 172.6(6) . . . . ?
Co1 N1 C33 C32 -5.8(11) . . . . ?
O1 C1 C2 C3 9.6(13) . . . . ?
O1 C1 C2 C7 -168.7(9) . . . . ?
O2 C1 C2 C3 -170.6(8) . . . . ?
O2 C1 C2 C7 11.0(13) . . . . ?
O3 C9 C10 C11 -173.6(8) . . . . ?
O3 C9 C10 C15 5.5(12) . . . . ?
O4 C9 C10 C11 6.7(12) . . . . ?
O4 C9 C10 C15 -174.2(8) . . . . ?
O5 C17 C18 C19 -36.9(13) . . . . ?
O5 C17 C18 C23 140.6(9) . . . . ?
O6 C17 C18 C19 140.6(10) . . . . ?
O6 C17 C18 C23 -41.9(13) . . . . ?
N1 C25 C26 C27 -0.9(15) . . . . ?
C1 O1 Li1 Co1 12.3(15) . . . . ?
C1 O1 Li1 O3 68.5(18) . . . . ?
C1 O1 Li1 O5 -51.5(19) . . . 3_676 ?
C1 O1 Li1 O5 -155.7(13) . . . . ?
C1 O1 Li1 Li1 -99.4(18) . . . 3_676 ?
C1 C2 C3 C4 -179.3(9) . . . . ?
C1 C2 C7 C6 179.6(8) . . . . ?
C2 C3 C4 C5 0.7(15) . . . . ?
C3 C2 C7 C6 1.2(14) . . . . ?
C3 C4 C5 C6 -0.9(16) . . . . ?
C3 C4 C5 C8 179.5(10) . . . . ?
C4 C5 C6 C7 1.3(15) . . . . ?
C5 C6 C7 C2 -1.4(15) . . . . ?
C7 C2 C3 C4 -0.9(15) . . . . ?
C8 C5 C6 C7 -179.1(9) . . . . ?
C9 O3 Li1 Co1 23.6(11) . . . . ?
C9 O3 Li1 O1 -30.9(15) . . . . ?
C9 O3 Li1 O5 88.2(13) . . . 3_676 ?
C9 O3 Li1 O5 -169.9(9) . . . . ?
C9 O3 Li1 Li1 137.6(11) . . . 3_676 ?
C9 C10 C11 C12 178.1(8) . . . . ?
C9 C10 C15 C14 -178.3(8) . . . . ?
C10 C11 C12 C13 1.6(14) . . . . ?
C11 C10 C15 C14 0.8(14) . . . . ?
C11 C12 C13 C14 -2.2(14) . . . . ?
C11 C12 C13 C16 178.5(9) . . . . ?
C12 C13 C14 C15 2.1(14) . . . . ?
C13 C14 C15 C10 -1.4(14) . . . . ?
C15 C10 C11 C12 -1.0(13) . . . . ?
C16 C13 C14 C15 -178.6(9) . . . . ?
C17 C18 C19 C20 179.3(9) . . . . ?
C17 C18 C23 C22 -176.4(9) . . . . ?
C18 C19 C20 C21 -3.3(16) . . . . ?
C19 C18 C23 C22 1.0(15) . . . . ?
C19 C20 C21 C22 1.9(16) . . . . ?
C19 C20 C21 C24 -174.8(9) . . . . ?
C20 C21 C22 C23 1.0(15) . . . . ?
C21 C22 C23 C18 -2.5(15) . . . . ?
C23 C18 C19 C20 1.9(15) . . . . ?
C24 C21 C22 C23 177.6(9) . . . . ?
C25 N1 C33 C28 -2.5(12) . . . . ?
C25 N1 C33 C32 179.1(8) . . . . ?
C25 C26 C27 C28 -0.5(16) . . . . ?
C26 C27 C28 C29 179.2(10) . . . . ?
C26 C27 C28 C33 0.4(15) . . . . ?
C27 C28 C29 C30 -178.4(10) . . . . ?
C27 C28 C33 N1 1.2(13) . . . . ?
C27 C28 C33 C32 179.5(8) . . . . ?
C28 C29 C30 C31 -0.6(17) . . . . ?
C29 C28 C33 N1 -177.7(8) . . . . ?
C29 C28 C33 C32 0.6(13) . . . . ?
C29 C30 C31 C32 -0.4(17) . . . . ?
C30 C31 C32 C33 1.5(15) . . . . ?
C31 C32 C33 N1 176.8(8) . . . . ?
C31 C32 C33 C28 -1.6(13) . . . . ?
C33 N1 C25 C26 2.4(13) . . . . ?
C33 C28 C29 C30 0.4(15) . . . . ?
Li1 O1 C1 O2 -10(2) . . . . ?
Li1 O1 C1 C2 170.1(13) . . . . ?
Li1 O3 C9 O4 -22.7(17) . . . . ?
Li1 O3 C9 C10 157.6(10) . . . . ?
Li1 O5 C17 O6 34.6(15) 3_676 . . . ?
Li1 O5 C17 O6 169.0(10) . . . . ?
Li1 O5 C17 C18 -148.2(9) 3_676 . . . ?
Li1 O5 C17 C18 -13.8(15) . . . . ?

loop_
_twin_individual_id
_twin_individual_mass_fraction_refined
1 0.619(5)
2 0.381(5)
